data_7707476
loop_
_publ_author_name
'Qiao, Liping'
'Liu, Jiangping'
'Kuang, Shi'
'Liao, Xinxing'
'Kou, Junfeng'
'Ji, Liangnian'
'Chao, Hui'

_publ_section_title
;
 A mitochondria-targeted BODIPY-Ir(III) conjugate as a photoinduced ROS
 generator for the oxidative destruction of triple-negative breast cancer
 cells
;
_journal_name_full 'Dalton Transactions'
_journal_paper_doi 10.1039/D1DT01460A
_journal_year 2021
_chemical_formula_moiety '2(C60 H45 B F2 Ir N8), 2(Cl), 2.25(H4 O2), 2(C7 H8)'
_chemical_formula_sum 'C134 H109 B2 Cl2 F4 Ir2 N16 O5.5'
_chemical_formula_weight 2584.29
_space_group_crystal_system triclinic
_space_group_IT_number 2
_space_group_name_Hall '-P 1'
_space_group_name_H-M_alt 'P -1'
_atom_sites_solution_hydrogens mixed
_audit_creation_date 2019-11-13
_audit_creation_method
;
Olex2 1.2
(compiled 2018.05.29 svn.r3508 for OlexSys, GUI svn.r5506)
;
_audit_update_record
;
2020-11-17 deposited with the CCDC.	2021-05-26 downloaded from the CCDC.
;
_cell_angle_alpha 93.911(5)
_cell_angle_beta 92.383(5)
_cell_angle_gamma 104.711(4)
_cell_formula_units_Z 2
_cell_length_a 17.6837(15)
_cell_length_b 18.1876(18)
_cell_length_c 20.173(2)
_cell_measurement_reflns_used 9233
_cell_measurement_temperature 150(2)
_cell_measurement_theta_max 53.230
_cell_measurement_theta_min 2.791
_cell_volume 6249.1(10)
_computing_cell_refinement 'SAINT V8.40A (?, 2016)'
_computing_data_reduction 'SAINT V8.40A (?, 2016)'
_computing_molecular_graphics 'Olex2 (Dolomanov et al., 2009)'
_computing_publication_material 'Olex2 (Dolomanov et al., 2009)'
_computing_structure_refinement 'XL (Sheldrick, 2008)'
_computing_structure_solution 'olex2.solve (Bourhis et al., 2015)'
_diffrn_ambient_temperature 150.0
_diffrn_measured_fraction_theta_full 0.958
_diffrn_measured_fraction_theta_max 0.958
_diffrn_measurement_device_type 'CCD area detector'
_diffrn_measurement_method 'phi and omega scans'
_diffrn_radiation_monochromator graphite
_diffrn_radiation_type MoK\a
_diffrn_radiation_wavelength 0.71073
_diffrn_reflns_av_R_equivalents 0.0947
_diffrn_reflns_av_unetI/netI 0.1771
_diffrn_reflns_Laue_measured_fraction_full 0.958
_diffrn_reflns_Laue_measured_fraction_max 0.958
_diffrn_reflns_limit_h_max 21
_diffrn_reflns_limit_h_min -14
_diffrn_reflns_limit_k_max 21
_diffrn_reflns_limit_k_min -21
_diffrn_reflns_limit_l_max 24
_diffrn_reflns_limit_l_min -24
_diffrn_reflns_number 49724
_diffrn_reflns_point_group_measured_fraction_full 0.958
_diffrn_reflns_point_group_measured_fraction_max 0.958
_diffrn_reflns_theta_full 25.158
_diffrn_reflns_theta_max 25.158
_diffrn_reflns_theta_min 1.014
_exptl_absorpt_coefficient_mu 2.236
_exptl_absorpt_correction_T_max 0.7504
_exptl_absorpt_correction_T_min 0.5887
_exptl_absorpt_correction_type multi-scan
_exptl_absorpt_process_details
;
SADABS-2016/2 (Bruker,2016/2) was used for absorption correction.
wR2(int) was 0.1189 before and 0.0735 after correction.
The Ratio of minimum to maximum transmission is 0.7845.
The \l/2 correction factor is Not present.
;
_exptl_crystal_colour yellow
_exptl_crystal_colour_primary yellow
_exptl_crystal_density_diffrn 1.373
_exptl_crystal_description needle
_exptl_crystal_F_000 2606
_exptl_crystal_size_max 0.07
_exptl_crystal_size_mid 0.03
_exptl_crystal_size_min 0.025
_refine_diff_density_max 1.732
_refine_diff_density_min -1.526
_refine_diff_density_rms 0.173
_refine_ls_extinction_method none
_refine_ls_goodness_of_fit_ref 1.050
_refine_ls_hydrogen_treatment constr
_refine_ls_matrix_type full
_refine_ls_number_parameters 1554
_refine_ls_number_reflns 21462
_refine_ls_number_restraints 150
_refine_ls_restrained_S_all 1.053
_refine_ls_R_factor_all 0.1937
_refine_ls_R_factor_gt 0.0981
_refine_ls_shift/su_max 0.001
_refine_ls_shift/su_mean 0.000
_refine_ls_structure_factor_coef Fsqd
_refine_ls_weighting_details 'w=1/[\s^2^(Fo^2^)+(0.1058P)^2^+60.1282P] where P=(Fo^2^+2Fc^2^)/3'
_refine_ls_weighting_scheme calc
_refine_ls_wR_factor_gt 0.2371
_refine_ls_wR_factor_ref 0.2726
_reflns_Friedel_coverage 0.000
_reflns_number_gt 11979
_reflns_number_total 21462
_reflns_threshold_expression 'I > 2\s(I)'
_cod_data_source_file d1dt01460a2.cif
_cod_data_source_block b
_cod_original_cell_volume 6249.3(10)
_cod_original_formula_sum 'C134 H109 B2 Cl2 F4 Ir2 N16 O5.50'
_cod_database_code 7707476
_shelx_shelxl_version_number 2014/7
_shelx_space_group_comment
;
The symmetry employed for this shelxl refinement is uniquely defined
by the following loop, which should always be used as a source of
symmetry information in preference to the above space-group names.
They are only intended as comments.
;
_olex2_refinement_description
;
1. Fixed Uiso
 At 1.2 times of:
  All C(H) groups
 At 1.5 times of:
  All C(H,H,H) groups, All O(H,H) groups
2. Restrained distances
 C128-C134 \\sim C135_$1-C136_$1
 with sigma of 0.02
 C128-C129 \\sim C128-C133
 with sigma of 0.02
3. Rigid bond restraints
 C94, C99, C98, C97, C96, C95
 with sigma for 1-2 distances of 0.02 and sigma for 1-3 distances of 0.04
 C126, C127
 with sigma for 1-2 distances of 0.04 and sigma for 1-3 distances of 0.08
 C129, C130, C131
 with sigma for 1-2 distances of 0.004 and sigma for 1-3 distances of 0.008
4. Uiso/Uaniso restraints and constraints
C140 \\sim C135 \\sim C136 \\sim C137 \\sim C141 \\sim C138 \\sim C139: within
2A with sigma of 0.008 and sigma for terminal atoms of 0.16
C135 \\sim C136 \\sim C137 \\sim C141 \\sim C138 \\sim C140 \\sim C139: within
2A with sigma of 0.008 and sigma for terminal atoms of 0.016
Uanis(O2) \\sim Ueq, Uanis(O3) \\sim Ueq, Uanis(O4) \\sim Ueq, Uanis(O6) \\sim
Ueq: with sigma of 0.01 and sigma for terminal atoms of 0.02
Uanis(O1) \\sim Ueq, Uanis(O7) \\sim Ueq, Uanis(Cl2A) \\sim Ueq: with sigma of
0.008 and sigma for terminal atoms of 0.016
Uanis(C52) \\sim Ueq, Uanis(C129) \\sim Ueq: with sigma of 0.01 and sigma for
terminal atoms of 0.02
Uanis(C130) \\sim Ueq, Uanis(C134) \\sim Ueq, Uanis(C131) \\sim Ueq,
Uanis(C133) \\sim Ueq, Uanis(C128) \\sim Ueq, Uanis(C132) \\sim Ueq: with sigma
of 0.02 and sigma for terminal atoms of 0.04
5. Others
 Fixed Sof: Cl2A(0.75) O3(0.5) H3A(0.5) H3B(0.5) O4(0.5) H4A(0.5) H4B(0.5)
 O6(0.5) H6A(0.5) H6B(0.5) C128(0.4) H12D(0.4) H12E(0.4) H12F(0.4) C129(0.4)
 H129(0.4) C130(0.4) H130(0.4) C131(0.4) H131(0.4) C132(0.4) H132(0.4)
 C133(0.4) H133(0.4) C134(0.4) C135(0.6) H13A(0.6) H13B(0.6) H13C(0.6)
 C136(0.6) C137(0.6) H137(0.6) C138(0.6) H138(0.6) C139(0.6) H139(0.6)
 C140(0.6) H140(0.6) C141(0.6) H141(0.6) Cl2B(0.25)
6.a Riding coordinates:
 O1(H1A,H1B), O2(H2A,H2B), O3(H3A,H3B), O4(H4A,H4B), O6(H6A,H6B), O7(H7A,H7B)
6.b Aromatic/amide H refined with riding coordinates:
 C2(H2), C0AA(H0AA), C4(H4), C5(H5), C8(H8), C9(H9), C10(H10), C11(H11),
 C13(H13), C14(H14), C15(H15), C16(H16), C19(H19), C20(H20), C21(H21), C22(H22),
  C23(H23), C24(H24), C25(H25), C30(H30), C31(H31), C32(H32), C36(H36),
 C37(H37), C38(H38), C39(H39), C40(H40), C43(H43), C44(H44), C46(H46), C47(H47),
  C50(H50), C56(H56), C61(H61), C62(H62), C63(H63), C64(H64), C67(H67),
 C68(H68), C69(H69), C70(H70), C72(H72), C73(H73), C74(H74), C75(H75), C78(H78),
  C79(H79), C80(H80), C81(H81), C82(H82), C83(H83), C84(H84), C89(H89),
 C90(H90), C91(H91), C95(H95), C96(H96), C97(H97), C98(H98), C99(H99),
 C102(H102), C103(H103), C105(H105), C106(H106), C110(H110), C116(H116),
 C123(H123), C124(H124), C125(H125), C126(H126), C127(H127), C129(H129),
 C130(H130), C131(H131), C132(H132), C133(H133), C137(H137), C138(H138),
 C139(H139), C140(H140), C141(H141)
6.c Fitted hexagon refined as free rotating group:
 C129(C130,C131,C132,C133,C134), C136(C137,C138,C139,C140,C141)
6.d Idealised Me refined as rotating group:
 C52(H52A,H52B,H52C), C53(H53A,H53B,H53C), C58(H58A,H58B,H58C), C59(H59A,H59B,
 H59C), C112(H11A,H11B,H11C), C113(H11D,H11E,H11F), C118(H11G,H11H,H11I),
 C119(H11J,H11K,H11L), C121(H12A,H12B,H12C), C128(H12D,H12E,H12F), C135(H13A,
 H13B,H13C)
;
_olex2_submission_special_instructions 'No special instructions were received'

loop_
_space_group_symop_operation_xyz
'x, y, z'
'-x, -y, -z'

loop_
_atom_site_label
_atom_site_type_symbol
_atom_site_fract_x
_atom_site_fract_y
_atom_site_fract_z
_atom_site_U_iso_or_equiv
_atom_site_adp_type
_atom_site_occupancy
_atom_site_site_symmetry_order
_atom_site_calc_flag
_atom_site_refinement_flags_posn
_atom_site_refinement_flags_adp
_atom_site_refinement_flags_occupancy
_atom_site_disorder_assembly
_atom_site_disorder_group
Ir1 Ir 0.92346(3) 1.01902(3) 0.33228(3) 0.05043(19) Uani 1 1 d . . . . .
Ir2 Ir 0.42466(4) 1.02557(3) 0.16946(4) 0.0644(2) Uani 1 1 d . . . . .
B1 B 1.4265(11) 0.4305(9) 0.1186(11) 0.061(5) Uani 1 1 d . . . . .
B2 B 0.9528(11) 0.4445(9) 0.3065(10) 0.061(5) Uani 1 1 d . . . . .
F1 F 1.4643(5) 0.4100(5) 0.1713(5) 0.079(3) Uani 1 1 d . . . . .
F2 F 1.4350(6) 0.3927(4) 0.0598(5) 0.077(3) Uani 1 1 d . . . . .
F3 F 0.9778(6) 0.4099(5) 0.3566(5) 0.086(3) Uani 1 1 d . . . . .
F4 F 0.9807(5) 0.4217(5) 0.2469(5) 0.078(3) Uani 1 1 d . . . . .
N1 N 0.9707(6) 1.1116(6) 0.2808(5) 0.046(3) Uani 1 1 d . . . . .
N2 N 0.8710(6) 0.9348(6) 0.3899(6) 0.048(3) Uani 1 1 d . . . . .
N3 N 0.9173(6) 0.9333(5) 0.2532(5) 0.041(3) Uani 1 1 d . . . . .
N4 N 1.0386(6) 0.9982(5) 0.3412(6) 0.043(3) Uani 1 1 d . . . . .
N5 N 1.0777(6) 0.7583(5) 0.1747(6) 0.047(3) Uani 1 1 d . . . . .
N6 N 1.1772(6) 0.8153(6) 0.2483(6) 0.048(3) Uani 1 1 d . . . . .
N7 N 1.3357(7) 0.4134(6) 0.1291(7) 0.060(3) Uani 1 1 d . . . . .
N8 N 1.4529(7) 0.5182(6) 0.1131(6) 0.053(3) Uani 1 1 d . . . . .
N9 N 0.4750(7) 1.1143(7) 0.2361(7) 0.062(3) Uani 1 1 d . . . . .
N10 N 0.3658(7) 0.9412(6) 0.0994(7) 0.059(3) Uani 1 1 d . . . . .
N11 N 0.4232(6) 0.9362(6) 0.2345(6) 0.056(3) Uani 1 1 d . . . . .
N12 N 0.5354(6) 1.0019(6) 0.1574(6) 0.052(3) Uani 1 1 d . . . . .
N13 N 0.5857(6) 0.7572(6) 0.2823(6) 0.050(3) Uani 1 1 d . . . . .
N14 N 0.6765(6) 0.8120(6) 0.2122(6) 0.049(3) Uani 1 1 d . . . . .
N15 N 0.8624(7) 0.4255(6) 0.3014(7) 0.064(4) Uani 1 1 d . . . . .
N16 N 0.9801(7) 0.5323(6) 0.3189(6) 0.056(3) Uani 1 1 d . . . . .
C1 C 0.9373(7) 1.1027(7) 0.4059(7) 0.044(3) Uani 1 1 d . . . . .
C2 C 0.9138(8) 1.0977(7) 0.4696(6) 0.046(3) Uani 1 1 d . . . . .
H2 H 0.8902 1.0489 0.4841 0.055 Uiso 1 1 calc R . . . .
C0AA C 0.9235(8) 1.1627(8) 0.5144(8) 0.056(4) Uani 1 1 d . . . . .
H0AA H 0.9069 1.1578 0.5584 0.068 Uiso 1 1 calc R . . . .
C4 C 0.9571(9) 1.2330(8) 0.4939(8) 0.063(4) Uani 1 1 d . . . . .
H4 H 0.9634 1.2772 0.5236 0.076 Uiso 1 1 calc R . . . .
C5 C 0.9819(8) 1.2398(7) 0.4305(7) 0.054(4) Uani 1 1 d . . . . .
H5 H 1.0069 1.2887 0.4170 0.064 Uiso 1 1 calc R . . . .
C6 C 0.9707(8) 1.1761(7) 0.3861(7) 0.046(3) Uani 1 1 d . . . . .
C7 C 0.9901(8) 1.1814(7) 0.3179(8) 0.054(4) Uani 1 1 d . . . . .
C8 C 1.0211(9) 1.2466(8) 0.2864(9) 0.067(5) Uani 1 1 d . . . . .
H8 H 1.0340 1.2952 0.3107 0.081 Uiso 1 1 calc R . . . .
C9 C 1.0334(10) 1.2402(9) 0.2178(9) 0.072(5) Uani 1 1 d . . . . .
H9 H 1.0555 1.2847 0.1961 0.087 Uiso 1 1 calc R . . . .
C10 C 1.0140(9) 1.1717(9) 0.1831(8) 0.066(4) Uani 1 1 d . . . . .
H10 H 1.0208 1.1673 0.1366 0.079 Uiso 1 1 calc R . . . .
C11 C 0.9841(8) 1.1077(8) 0.2163(8) 0.055(4) Uani 1 1 d . . . . .
H11 H 0.9726 1.0590 0.1923 0.066 Uiso 1 1 calc R . . . .
C12 C 0.8124(8) 1.0267(7) 0.3219(7) 0.045(3) Uani 1 1 d . . . . .
C13 C 0.7833(8) 1.0789(7) 0.2869(8) 0.055(4) Uani 1 1 d . . . . .
H13 H 0.8167 1.1132 0.2608 0.066 Uiso 1 1 calc R . . . .
C14 C 0.7048(9) 1.0801(8) 0.2907(8) 0.061(4) Uani 1 1 d . . . . .
H14 H 0.6865 1.1172 0.2685 0.073 Uiso 1 1 calc R . . . .
C15 C 0.6540(9) 1.0302(9) 0.3249(8) 0.068(5) Uani 1 1 d . . . . .
H15 H 0.6005 1.0312 0.3252 0.081 Uiso 1 1 calc R . . . .
C16 C 0.6806(9) 0.9777(8) 0.3593(8) 0.061(4) Uani 1 1 d . . . . .
H16 H 0.6456 0.9429 0.3840 0.074 Uiso 1 1 calc R . . . .
C17 C 0.7586(8) 0.9761(7) 0.3576(7) 0.050(3) Uani 1 1 d . . . . .
C18 C 0.7920(9) 0.9247(7) 0.3947(7) 0.053(4) Uani 1 1 d . . . . .
C19 C 0.7516(8) 0.8701(8) 0.4357(7) 0.056(4) Uani 1 1 d . . . . .
H19 H 0.6971 0.8634 0.4403 0.068 Uiso 1 1 calc R . . . .
C20 C 0.7914(9) 0.8262(8) 0.4694(7) 0.060(4) Uani 1 1 d . . . . .
H20 H 0.7642 0.7892 0.4969 0.072 Uiso 1 1 calc R . . . .
C21 C 0.8688(9) 0.8360(7) 0.4630(7) 0.053(4) Uani 1 1 d . . . . .
H21 H 0.8960 0.8049 0.4850 0.063 Uiso 1 1 calc R . . . .
C22 C 0.9093(9) 0.8924(7) 0.4236(7) 0.049(3) Uani 1 1 d . . . . .
H22 H 0.9643 0.9006 0.4208 0.059 Uiso 1 1 calc R . . . .
C23 C 0.8565(8) 0.9036(7) 0.2108(7) 0.046(3) Uani 1 1 d . . . . .
H23 H 0.8113 0.9226 0.2134 0.055 Uiso 1 1 calc R . . . .
C24 C 0.8566(8) 0.8447(8) 0.1620(7) 0.053(4) Uani 1 1 d . . . . .
H24 H 0.8124 0.8258 0.1315 0.064 Uiso 1 1 calc R . . . .
C25 C 0.9191(8) 0.8143(7) 0.1579(7) 0.047(3) Uani 1 1 d . . . . .
H25 H 0.9185 0.7738 0.1254 0.057 Uiso 1 1 calc R . . . .
C26 C 0.9851(7) 0.8441(6) 0.2032(7) 0.044(3) Uani 1 1 d . . . . .
C27 C 0.9822(7) 0.9036(7) 0.2486(6) 0.042(3) Uani 1 1 d . . . . .
C28 C 1.0461(7) 0.9394(7) 0.2966(7) 0.047(4) Uani 1 1 d . . . . .
C29 C 1.1153(7) 0.9146(7) 0.2989(6) 0.041(3) Uani 1 1 d . . . . .
C30 C 1.1753(8) 0.9513(7) 0.3460(7) 0.046(3) Uani 1 1 d . . . . .
H30 H 1.2224 0.9354 0.3495 0.055 Uiso 1 1 calc R . . . .
C31 C 1.1654(8) 1.0099(7) 0.3867(7) 0.049(3) Uani 1 1 d . . . . .
H31 H 1.2060 1.0363 0.4185 0.059 Uiso 1 1 calc R . . . .
C32 C 1.0954(8) 1.0314(7) 0.3820(7) 0.049(3) Uani 1 1 d . . . . .
H32 H 1.0900 1.0731 0.4107 0.058 Uiso 1 1 calc R . . . .
C33 C 1.1159(7) 0.8528(7) 0.2535(7) 0.043(3) Uani 1 1 d . . . . .
C34 C 1.0561(7) 0.8193(7) 0.2093(7) 0.041(3) Uani 1 1 d . . . . .
C35 C 1.0293(8) 0.6936(7) 0.1305(7) 0.050(3) Uani 1 1 d . . . . .
C36 C 1.0102(9) 0.7036(8) 0.0683(8) 0.062(4) Uani 1 1 d . . . . .
H36 H 1.0258 0.7520 0.0509 0.074 Uiso 1 1 calc R . . . .
C37 C 0.9657(11) 0.6389(11) 0.0293(9) 0.085(5) Uani 1 1 d . . . . .
H37 H 0.9493 0.6434 -0.0154 0.102 Uiso 1 1 calc R . . . .
C38 C 0.9456(11) 0.5689(9) 0.0554(9) 0.081(5) Uani 1 1 d . . . . .
H38 H 0.9168 0.5255 0.0280 0.097 Uiso 1 1 calc R . . . .
C39 C 0.9659(10) 0.5609(8) 0.1190(9) 0.074(5) Uani 1 1 d . . . . .
H39 H 0.9506 0.5126 0.1366 0.089 Uiso 1 1 calc R . . . .
C40 C 1.0090(8) 0.6231(7) 0.1581(8) 0.054(4) Uani 1 1 d . . . . .
H40 H 1.0247 0.6186 0.2029 0.065 Uiso 1 1 calc R . . . .
C41 C 1.1521(8) 0.7621(7) 0.2032(8) 0.047(3) Uani 1 1 d . . . . .
C42 C 1.1957(8) 0.7049(7) 0.1816(7) 0.050(4) Uani 1 1 d . . . . .
C43 C 1.1998(8) 0.6787(7) 0.1165(8) 0.051(4) Uani 1 1 d . . . . .
H43 H 1.1730 0.6973 0.0821 0.061 Uiso 1 1 calc R . . . .
C44 C 1.2414(8) 0.6265(7) 0.0997(7) 0.051(3) Uani 1 1 d . . . . .
H44 H 1.2424 0.6084 0.0546 0.062 Uiso 1 1 calc R . . . .
C45 C 1.2819(8) 0.6006(7) 0.1496(7) 0.048(3) Uani 1 1 d . . . . .
C46 C 1.2815(8) 0.6288(7) 0.2159(8) 0.054(4) Uani 1 1 d . . . . .
H46 H 1.3115 0.6131 0.2497 0.064 Uiso 1 1 calc R . . . .
C47 C 1.2376(8) 0.6795(7) 0.2323(7) 0.052(4) Uani 1 1 d . . . . .
H47 H 1.2356 0.6971 0.2774 0.063 Uiso 1 1 calc R . . . .
C48 C 1.2922(8) 0.4674(8) 0.1349(8) 0.056(4) Uani 1 1 d . . . . .
C49 C 1.2120(9) 0.4277(8) 0.1404(9) 0.067(4) Uani 1 1 d . . . . .
C50 C 1.2111(11) 0.3514(9) 0.1383(11) 0.091(6) Uani 1 1 d . . . . .
H50 H 1.1659 0.3109 0.1422 0.109 Uiso 1 1 calc R . . . .
C51 C 1.2869(10) 0.3424(8) 0.1296(11) 0.084(6) Uani 1 1 d . . . . .
C52 C 1.3122(12) 0.2714(9) 0.1312(12) 0.100(6) Uani 1 1 d . U . . .
H52A H 1.3444 0.2669 0.0935 0.151 Uiso 1 1 calc GR . . . .
H52B H 1.2661 0.2277 0.1282 0.151 Uiso 1 1 calc GR . . . .
H52C H 1.3430 0.2725 0.1729 0.151 Uiso 1 1 calc GR . . . .
C53 C 1.1427(9) 0.4590(9) 0.1474(9) 0.072(5) Uani 1 1 d . . . . .
H53A H 1.1497 0.4923 0.1887 0.107 Uiso 1 1 calc GR . . . .
H53B H 1.0956 0.4170 0.1487 0.107 Uiso 1 1 calc GR . . . .
H53C H 1.1371 0.4884 0.1094 0.107 Uiso 1 1 calc GR . . . .
C54 C 1.4073(8) 0.5700(7) 0.1235(7) 0.051(4) Uani 1 1 d . . . . .
C55 C 1.4569(8) 0.6439(8) 0.1179(7) 0.055(4) Uani 1 1 d . . . . .
C56 C 1.5299(9) 0.6355(8) 0.1037(7) 0.059(4) Uani 1 1 d . . . . .
H56 H 1.5747 0.6752 0.0964 0.070 Uiso 1 1 calc R . . . .
C57 C 1.5257(9) 0.5577(8) 0.1022(7) 0.055(4) Uani 1 1 d . . . . .
C58 C 1.5901(9) 0.5191(9) 0.0856(9) 0.071(5) Uani 1 1 d . . . . .
H58A H 1.5983 0.4880 0.1218 0.106 Uiso 1 1 calc GR . . . .
H58B H 1.6388 0.5579 0.0803 0.106 Uiso 1 1 calc GR . . . .
H58C H 1.5748 0.4863 0.0441 0.106 Uiso 1 1 calc GR . . . .
C59 C 1.4361(9) 0.7198(7) 0.1237(8) 0.062(4) Uani 1 1 d . . . . .
H59A H 1.3934 0.7188 0.0909 0.093 Uiso 1 1 calc GR . . . .
H59B H 1.4820 0.7606 0.1154 0.093 Uiso 1 1 calc GR . . . .
H59C H 1.4195 0.7291 0.1685 0.093 Uiso 1 1 calc GR . . . .
C120 C 1.3294(8) 0.5444(7) 0.1354(7) 0.047(3) Uani 1 1 d . . . . .
C60 C 0.4417(8) 1.1113(8) 0.1092(8) 0.053(4) Uani 1 1 d . . . . .
C61 C 0.4215(8) 1.1069(8) 0.0427(8) 0.061(4) Uani 1 1 d . . . . .
H61 H 0.3946 1.0586 0.0213 0.073 Uiso 1 1 calc R . . . .
C62 C 0.4385(9) 1.1704(8) 0.0037(9) 0.065(5) Uani 1 1 d . . . . .
H62 H 0.4212 1.1658 -0.0420 0.078 Uiso 1 1 calc R . . . .
C63 C 0.4816(9) 1.2401(8) 0.0353(9) 0.063(4) Uani 1 1 d . . . . .
H63 H 0.4972 1.2833 0.0103 0.075 Uiso 1 1 calc R . . . .
C64 C 0.5012(9) 1.2463(8) 0.1017(9) 0.066(5) Uani 1 1 d . . . . .
H64 H 0.5286 1.2946 0.1229 0.079 Uiso 1 1 calc R . . . .
C65 C 0.4819(8) 1.1828(7) 0.1400(8) 0.051(4) Uani 1 1 d . . . . .
C66 C 0.4970(8) 1.1839(8) 0.2106(9) 0.061(4) Uani 1 1 d . . . . .
C67 C 0.5295(10) 1.2475(10) 0.2536(10) 0.080(5) Uani 1 1 d . . . . .
H67 H 0.5460 1.2955 0.2355 0.096 Uiso 1 1 calc R . . . .
C68 C 0.5389(11) 1.2450(10) 0.3204(11) 0.090(6) Uani 1 1 d . . . . .
H68 H 0.5589 1.2900 0.3491 0.108 Uiso 1 1 calc R . . . .
C69 C 0.5173(10) 1.1710(12) 0.3456(11) 0.084(6) Uani 1 1 d . . . . .
H69 H 0.5250 1.1649 0.3915 0.101 Uiso 1 1 calc R . . . .
C70 C 0.4855(9) 1.1097(9) 0.3012(10) 0.069(5) Uani 1 1 d . . . . .
H70 H 0.4699 1.0608 0.3178 0.083 Uiso 1 1 calc R . . . .
C71 C 0.3152(8) 1.0367(8) 0.1803(8) 0.055(4) Uani 1 1 d . . . . .
C72 C 0.2885(10) 1.0887(9) 0.2213(9) 0.071(5) Uani 1 1 d . . . . .
H72 H 0.3240 1.1239 0.2522 0.085 Uiso 1 1 calc R . . . .
C73 C 0.2099(11) 1.0888(10) 0.2167(10) 0.076(6) Uani 1 1 d . . . . .
H73 H 0.1936 1.1264 0.2434 0.091 Uiso 1 1 calc R . . . .
C74 C 0.1557(11) 1.0382(10) 0.1765(10) 0.075(5) Uani 1 1 d . . . . .
H74 H 0.1023 1.0397 0.1759 0.091 Uiso 1 1 calc R . . . .
C75 C 0.1784(9) 0.9831(9) 0.1351(9) 0.069(5) Uani 1 1 d . . . . .
H75 H 0.1415 0.9464 0.1064 0.083 Uiso 1 1 calc R . . . .
C76 C 0.2592(9) 0.9851(8) 0.1386(9) 0.061(4) Uani 1 1 d . . . . .
C77 C 0.2849(8) 0.9315(8) 0.0956(9) 0.060(4) Uani 1 1 d . . . . .
C78 C 0.2408(10) 0.8723(8) 0.0525(9) 0.070(5) Uani 1 1 d . . . . .
H78 H 0.1854 0.8636 0.0496 0.083 Uiso 1 1 calc R . . . .
C79 C 0.2751(10) 0.8249(9) 0.0128(9) 0.072(5) Uani 1 1 d . . . . .
H79 H 0.2442 0.7841 -0.0163 0.087 Uiso 1 1 calc R . . . .
C80 C 0.3557(9) 0.8399(9) 0.0180(8) 0.063(5) Uani 1 1 d . . . . .
H80 H 0.3814 0.8097 -0.0086 0.076 Uiso 1 1 calc R . . . .
C81 C 0.3986(9) 0.8979(8) 0.0609(9) 0.064(4) Uani 1 1 d . . . . .
H81 H 0.4540 0.9076 0.0633 0.076 Uiso 1 1 calc R . . . .
C82 C 0.3652(8) 0.9063(8) 0.2721(8) 0.062(4) Uani 1 1 d . . . . .
H82 H 0.3212 0.9272 0.2744 0.074 Uiso 1 1 calc R . . . .
C83 C 0.3685(9) 0.8439(8) 0.3085(8) 0.059(4) Uani 1 1 d . . . . .
H83 H 0.3256 0.8221 0.3340 0.071 Uiso 1 1 calc R . . . .
C84 C 0.4305(9) 0.8143(8) 0.3083(7) 0.055(4) Uani 1 1 d . . . . .
H84 H 0.4331 0.7742 0.3354 0.067 Uiso 1 1 calc R . . . .
C85 C 0.4915(7) 0.8431(7) 0.2675(7) 0.049(3) Uani 1 1 d . . . . .
C86 C 0.4852(7) 0.9051(7) 0.2313(7) 0.045(3) Uani 1 1 d . . . . .
C87 C 0.5486(7) 0.9422(7) 0.1880(8) 0.049(4) Uani 1 1 d . . . . .
C88 C 0.6124(8) 0.9136(7) 0.1810(8) 0.052(4) Uani 1 1 d . . . . .
C89 C 0.6709(8) 0.9501(7) 0.1384(7) 0.052(4) Uani 1 1 d . . . . .
H89 H 0.7163 0.9324 0.1312 0.062 Uiso 1 1 calc R . . . .
C90 C 0.6583(8) 1.0117(7) 0.1087(8) 0.055(4) Uani 1 1 d . . . . .
H90 H 0.6964 1.0386 0.0811 0.066 Uiso 1 1 calc R . . . .
C91 C 0.5903(7) 1.0354(7) 0.1182(8) 0.056(4) Uani 1 1 d . . . . .
H91 H 0.5828 1.0774 0.0957 0.067 Uiso 1 1 calc R . . . .
C92 C 0.5606(7) 0.8176(7) 0.2590(7) 0.046(3) Uani 1 1 d . . . . .
C93 C 0.6176(8) 0.8501(7) 0.2170(8) 0.052(4) Uani 1 1 d . . . . .
C94 C 0.5434(8) 0.6949(8) 0.3186(8) 0.058(4) Uani 1 1 d . U . . .
C95 C 0.5344(11) 0.7084(10) 0.3839(9) 0.078(5) Uani 1 1 d . U . . .
H95 H 0.5533 0.7581 0.4057 0.093 Uiso 1 1 calc R . . . .
C96 C 0.4956(14) 0.6460(12) 0.4191(12) 0.113(8) Uani 1 1 d . U . . .
H96 H 0.4877 0.6537 0.4651 0.136 Uiso 1 1 calc R . . . .
C97 C 0.4698(15) 0.5754(12) 0.3868(14) 0.129(10) Uani 1 1 d . U . . .
H97 H 0.4425 0.5340 0.4101 0.154 Uiso 1 1 calc R . . . .
C98 C 0.4829(13) 0.5631(10) 0.3207(12) 0.111(7) Uani 1 1 d . U . . .
H98 H 0.4675 0.5129 0.2995 0.133 Uiso 1 1 calc R . . . .
C99 C 0.5181(9) 0.6230(8) 0.2852(9) 0.067(4) Uani 1 1 d . U . . .
H99 H 0.5250 0.6154 0.2390 0.080 Uiso 1 1 calc R . . . .
C100 C 0.6553(8) 0.7563(7) 0.2530(7) 0.051(4) Uani 1 1 d . . . . .
C101 C 0.7033(8) 0.7036(7) 0.2655(7) 0.050(3) Uani 1 1 d . . . . .
C102 C 0.7166(9) 0.6831(8) 0.3306(8) 0.060(4) Uani 1 1 d . . . . .
H102 H 0.6925 0.7022 0.3669 0.072 Uiso 1 1 calc R . . . .
C103 C 0.7646(8) 0.6353(8) 0.3415(8) 0.060(4) Uani 1 1 d . . . . .
H103 H 0.7723 0.6202 0.3850 0.072 Uiso 1 1 calc R . . . .
C104 C 0.8027(8) 0.6083(7) 0.2869(8) 0.050(4) Uani 1 1 d . . . . .
C105 C 0.7895(8) 0.6302(7) 0.2256(8) 0.054(4) Uani 1 1 d . . . . .
H105 H 0.8147 0.6124 0.1894 0.065 Uiso 1 1 calc R . . . .
C106 C 0.7408(7) 0.6775(7) 0.2131(7) 0.049(3) Uani 1 1 d . . . . .
H106 H 0.7333 0.6918 0.1694 0.058 Uiso 1 1 calc R . . . .
C107 C 0.8517(8) 0.5546(7) 0.2989(7) 0.052(4) Uani 1 1 d . . . . .
C108 C 0.8168(8) 0.4775(8) 0.2928(9) 0.064(5) Uani 1 1 d . . . . .
C109 C 0.7362(10) 0.4369(9) 0.2881(10) 0.078(5) Uani 1 1 d . . . . .
C110 C 0.7367(11) 0.3622(10) 0.2935(11) 0.092(6) Uani 1 1 d . . . . .
H110 H 0.6916 0.3203 0.2917 0.110 Uiso 1 1 calc R . . . .
C111 C 0.8148(10) 0.3572(9) 0.3020(10) 0.078(5) Uani 1 1 d . . . . .
C112 C 0.8422(11) 0.2872(9) 0.3098(12) 0.097(7) Uani 1 1 d . . . . .
H11A H 0.8706 0.2771 0.2709 0.145 Uiso 1 1 calc GR . . . .
H11B H 0.7970 0.2438 0.3135 0.145 Uiso 1 1 calc GR . . . .
H11C H 0.8772 0.2947 0.3501 0.145 Uiso 1 1 calc GR . . . .
C113 C 0.6649(10) 0.4657(9) 0.2780(12) 0.091(6) Uani 1 1 d . . . . .
H11D H 0.6509 0.4853 0.3210 0.136 Uiso 1 1 calc GR . . . .
H11E H 0.6214 0.4239 0.2586 0.136 Uiso 1 1 calc GR . . . .
H11F H 0.6757 0.5067 0.2479 0.136 Uiso 1 1 calc GR . . . .
C114 C 0.9327(8) 0.5824(8) 0.3136(7) 0.053(4) Uani 1 1 d . . . . .
C115 C 0.9787(8) 0.6586(8) 0.3300(7) 0.051(4) Uani 1 1 d . . . . .
C116 C 1.0538(9) 0.6516(9) 0.3426(7) 0.060(4) Uani 1 1 d . . . . .
H116 H 1.0987 0.6928 0.3539 0.072 Uiso 1 1 calc R . . . .
C117 C 1.0533(8) 0.5752(9) 0.3363(7) 0.055(4) Uani 1 1 d . . . . .
C118 C 1.1216(9) 0.5395(10) 0.3427(9) 0.072(5) Uani 1 1 d . . . . .
H11G H 1.1188 0.5133 0.3838 0.108 Uiso 1 1 calc GR . . . .
H11H H 1.1709 0.5794 0.3442 0.108 Uiso 1 1 calc GR . . . .
H11I H 1.1193 0.5027 0.3044 0.108 Uiso 1 1 calc GR . . . .
C119 C 0.9541(9) 0.7314(7) 0.3350(8) 0.058(4) Uani 1 1 d . . . . .
H11J H 0.9220 0.7341 0.2949 0.087 Uiso 1 1 calc GR . . . .
H11K H 1.0006 0.7746 0.3392 0.087 Uiso 1 1 calc GR . . . .
H11L H 0.9234 0.7331 0.3742 0.087 Uiso 1 1 calc GR . . . .
Cl1 Cl 1.0273(3) 0.8738(3) -0.0002(3) 0.0994(16) Uani 1 1 d . . . . .
Cl2A Cl 0.5459(5) 0.8746(4) 0.4836(4) 0.110(3) Uani 0.75 1 d . U P . .
O1 O 0.9594(10) 0.9880(8) 0.0861(7) 0.123(5) Uani 1 1 d . U . . .
H1A H 0.9778 0.9559 0.0637 0.185 Uiso 1 1 d R . . A .
H1B H 0.9626 1.0266 0.0638 0.185 Uiso 1 1 d R . . . .
O2 O 0.4847(12) 0.9890(10) 0.4115(9) 0.161(7) Uani 1 1 d . U . . .
H2A H 0.4991 0.9559 0.4330 0.242 Uiso 1 1 d R . . . .
H2B H 0.4386 0.9894 0.4214 0.242 Uiso 1 1 d R . . . .
O3 O 0.8477(13) 0.7973(12) -0.0129(11) 0.080(6) Uani 0.5 1 d . U P A 1
H3A H 0.8147 0.7612 0.0030 0.121 Uiso 0.5 1 d R . P A 1
H3B H 0.8355 0.8388 -0.0027 0.121 Uiso 0.5 1 d R . P A 1
O4 O 0.7311(15) 0.6793(14) 0.0447(10) 0.094(8) Uani 0.5 1 d . U P . .
H4A H 0.7314 0.7273 0.0467 0.141 Uiso 0.5 1 d R . P A .
H4B H 0.7683 0.6719 0.0203 0.141 Uiso 0.5 1 d R . P . .
O6 O 0.3491(14) 0.9966(17) 0.4346(13) 0.102(8) Uani 0.5 1 d . U P B 2
H6A H 0.3692 1.0411 0.4647 0.154 Uiso 0.5 1 d R . P B 2
H6B H 0.3929 0.9810 0.4174 0.154 Uiso 0.5 1 d R . P B 2
O7 O 0.7988(12) 0.9387(13) 0.0257(10) 0.177(8) Uani 1 1 d . U . . .
H7A H 0.8423 0.9624 0.0456 0.266 Uiso 1 1 d R . . . .
H7B H 0.8031 0.8954 0.0102 0.266 Uiso 1 1 d R . . . .
C121 C 0.2567(17) 0.5914(14) -0.1029(14) 0.141(10) Uani 1 1 d . . . . .
H12A H 0.2258 0.5593 -0.0714 0.211 Uiso 1 1 calc GR . . . .
H12B H 0.3116 0.6078 -0.0859 0.211 Uiso 1 1 calc GR . . . .
H12C H 0.2529 0.5622 -0.1461 0.211 Uiso 1 1 calc GR . . . .
C122 C 0.2257(15) 0.6604(13) -0.1109(12) 0.106(7) Uani 1 1 d . . . . .
C123 C 0.1492(13) 0.6593(12) -0.0926(11) 0.098(6) Uani 1 1 d . . . . .
H123 H 0.1177 0.6161 -0.0741 0.117 Uiso 1 1 calc R . . . .
C124 C 0.1204(13) 0.7243(13) -0.1023(13) 0.114(8) Uani 1 1 d . . . . .
H124 H 0.0693 0.7247 -0.0899 0.136 Uiso 1 1 calc R . . . .
C125 C 0.1666(16) 0.7876(14) -0.1301(13) 0.120(8) Uani 1 1 d . . . . .
H125 H 0.1478 0.8312 -0.1367 0.144 Uiso 1 1 calc R . . . .
C126 C 0.2402(16) 0.7849(15) -0.1476(12) 0.118(8) Uani 1 1 d . U . . .
H126 H 0.2723 0.8278 -0.1661 0.141 Uiso 1 1 calc R . . . .
C127 C 0.2701(14) 0.7214(14) -0.1392(12) 0.118(8) Uani 1 1 d . U . . .
H127 H 0.3207 0.7210 -0.1531 0.142 Uiso 1 1 calc R . . . .
C128 C 0.916(2) 0.532(2) 0.484(2) 0.109(18) Uani 0.4 1 d D U P . .
H12D H 0.9242 0.4818 0.4716 0.164 Uiso 0.4 1 calc GR . P . .
H12E H 0.9451 0.5528 0.5265 0.164 Uiso 0.4 1 calc GR . P . .
H12F H 0.9337 0.5664 0.4496 0.164 Uiso 0.4 1 calc GR . P . .
C129 C 0.794(2) 0.4577(15) 0.4679(16) 0.102(12) Uani 0.4 1 d D U P . .
H129 H 0.8111 0.4145 0.4530 0.123 Uiso 0.4 1 calc R . P . .
C130 C 0.7138(18) 0.4529(19) 0.4671(17) 0.114(13) Uani 0.4 1 d G U P . .
H130 H 0.6769 0.4065 0.4517 0.137 Uiso 0.4 1 calc R . P . .
C131 C 0.6880(16) 0.516(2) 0.4889(18) 0.122(15) Uani 0.4 1 d G U P . .
H131 H 0.6335 0.5128 0.4883 0.146 Uiso 0.4 1 calc R . P . .
C132 C 0.742(2) 0.5840(19) 0.5114(16) 0.115(17) Uani 0.4 1 d G U P . .
H132 H 0.7244 0.6271 0.5263 0.138 Uiso 0.4 1 calc R . P . .
C133 C 0.8218(19) 0.5887(15) 0.5122(14) 0.097(14) Uani 0.4 1 d DG U P . .
H133 H 0.8587 0.6351 0.5276 0.116 Uiso 0.4 1 calc R . P . .
C134 C 0.8475(16) 0.5256(16) 0.4904(15) 0.097(15) Uani 0.4 1 d DG U P . .
C135 C 0.722(3) 0.584(2) 0.680(2) 0.141(10) Uani 0.6 1 d D U P . .
H13A H 0.7054 0.5425 0.6443 0.212 Uiso 0.6 1 calc GR . P . .
H13B H 0.6957 0.5683 0.7202 0.212 Uiso 0.6 1 calc GR . P . .
H13C H 0.7791 0.5945 0.6888 0.212 Uiso 0.6 1 calc GR . P . .
C136 C 0.7056(19) 0.6409(12) 0.6624(14) 0.134(7) Uani 0.6 1 d D U P . .
C137 C 0.6349(15) 0.6514(12) 0.6374(14) 0.132(7) Uani 0.6 1 d G U P . .
H137 H 0.5890 0.6103 0.6346 0.159 Uiso 0.6 1 calc R . P . .
C138 C 0.6315(15) 0.7218(16) 0.6167(13) 0.132(7) Uani 0.6 1 d G U P . .
H138 H 0.5832 0.7290 0.5997 0.158 Uiso 0.6 1 calc R . P . .
C139 C 0.6987(18) 0.7819(11) 0.6210(13) 0.133(7) Uani 0.6 1 d G U P . .
H139 H 0.6963 0.8301 0.6068 0.159 Uiso 0.6 1 calc R . P . .
C140 C 0.7693(15) 0.7715(13) 0.6459(14) 0.139(8) Uani 0.6 1 d G U P . .
H140 H 0.8153 0.8125 0.6488 0.167 Uiso 0.6 1 calc R . P . .
C141 C 0.7728(15) 0.7010(17) 0.6666(14) 0.139(7) Uani 0.6 1 d G U P . .
H141 H 0.8211 0.6938 0.6837 0.167 Uiso 0.6 1 calc R . P . .
Cl2B Cl 0.3878(17) 0.7586(15) 0.4988(13) 0.130(9) Uani 0.25 1 d . . P . .

loop_
_atom_site_aniso_label
_atom_site_aniso_U_11
_atom_site_aniso_U_22
_atom_site_aniso_U_33
_atom_site_aniso_U_23
_atom_site_aniso_U_13
_atom_site_aniso_U_12
Ir1 0.0573(4) 0.0423(3) 0.0600(4) 0.0117(3) 0.0131(3) 0.0247(3)
Ir2 0.0611(4) 0.0538(4) 0.0908(5) 0.0274(3) 0.0244(3) 0.0293(3)
B1 0.068(11) 0.033(8) 0.096(15) 0.016(9) 0.040(11) 0.028(8)
B2 0.069(11) 0.045(9) 0.075(13) 0.015(9) 0.016(10) 0.023(8)
F1 0.080(6) 0.062(5) 0.114(8) 0.045(6) 0.034(6) 0.039(5)
F2 0.102(7) 0.044(4) 0.097(7) 0.011(5) 0.048(6) 0.032(5)
F3 0.092(7) 0.068(6) 0.115(8) 0.048(6) 0.013(6) 0.040(5)
F4 0.087(6) 0.054(5) 0.099(8) 0.001(5) 0.014(6) 0.026(5)
N1 0.057(7) 0.045(6) 0.049(7) 0.019(5) 0.018(5) 0.030(5)
N2 0.048(7) 0.044(6) 0.058(7) 0.004(5) 0.018(6) 0.020(5)
N3 0.050(6) 0.036(5) 0.045(6) 0.009(5) 0.012(5) 0.019(5)
N4 0.048(6) 0.030(5) 0.053(7) 0.010(5) 0.013(6) 0.012(5)
N5 0.059(7) 0.031(5) 0.061(7) 0.009(5) 0.014(6) 0.025(5)
N6 0.052(7) 0.038(6) 0.062(8) 0.006(6) 0.016(6) 0.025(5)
N7 0.065(8) 0.038(6) 0.091(10) 0.017(6) 0.038(7) 0.029(6)
N8 0.065(7) 0.045(6) 0.060(8) 0.024(6) 0.029(6) 0.028(6)
N9 0.058(7) 0.070(8) 0.072(9) 0.028(7) 0.019(7) 0.034(6)
N10 0.059(8) 0.044(6) 0.085(9) 0.032(7) 0.022(7) 0.025(6)
N11 0.048(7) 0.056(7) 0.079(9) 0.025(7) 0.023(6) 0.031(6)
N12 0.050(7) 0.045(6) 0.067(8) 0.018(6) 0.017(6) 0.018(5)
N13 0.057(7) 0.036(6) 0.065(8) 0.019(5) 0.020(6) 0.021(5)
N14 0.052(6) 0.036(6) 0.066(8) 0.015(5) 0.013(6) 0.021(5)
N15 0.051(7) 0.036(6) 0.113(11) 0.021(7) 0.017(7) 0.020(5)
N16 0.062(8) 0.053(7) 0.060(8) 0.020(6) 0.013(6) 0.024(6)
C1 0.044(7) 0.037(7) 0.058(9) 0.013(6) 0.013(6) 0.018(6)
C2 0.065(9) 0.034(7) 0.042(8) 0.001(6) 0.009(7) 0.019(6)
C0AA 0.061(9) 0.055(8) 0.064(10) 0.009(8) 0.004(7) 0.032(7)
C4 0.077(10) 0.053(9) 0.067(11) -0.004(8) 0.005(9) 0.031(8)
C5 0.063(9) 0.037(7) 0.065(10) 0.018(7) -0.001(7) 0.017(6)
C6 0.057(8) 0.035(7) 0.052(8) 0.001(6) 0.002(7) 0.026(6)
C7 0.059(8) 0.032(7) 0.076(11) 0.021(7) 0.013(8) 0.018(6)
C8 0.076(10) 0.035(7) 0.096(13) 0.019(8) 0.018(9) 0.020(7)
C9 0.095(12) 0.048(9) 0.087(13) 0.035(9) 0.037(10) 0.029(8)
C10 0.084(11) 0.061(10) 0.069(11) 0.022(9) 0.031(9) 0.043(9)
C11 0.057(8) 0.053(8) 0.075(11) 0.029(8) 0.026(8) 0.037(7)
C12 0.054(8) 0.038(7) 0.049(8) -0.003(6) -0.003(7) 0.023(6)
C13 0.060(9) 0.039(7) 0.072(10) 0.012(7) 0.010(8) 0.022(7)
C14 0.068(10) 0.052(8) 0.071(11) 0.011(8) 0.005(8) 0.032(8)
C15 0.058(9) 0.079(11) 0.078(12) 0.022(9) 0.015(8) 0.032(8)
C16 0.060(9) 0.056(9) 0.070(11) 0.004(8) 0.019(8) 0.016(7)
C17 0.048(8) 0.043(7) 0.063(9) 0.005(7) 0.012(7) 0.019(6)
C18 0.085(11) 0.039(7) 0.043(8) 0.010(6) 0.008(7) 0.025(7)
C19 0.057(9) 0.050(8) 0.057(9) 0.008(7) 0.016(7) 0.000(7)
C20 0.078(11) 0.043(8) 0.058(10) 0.015(7) 0.016(8) 0.013(7)
C21 0.074(10) 0.037(7) 0.054(9) 0.011(6) 0.014(8) 0.024(7)
C22 0.075(9) 0.033(6) 0.052(8) 0.011(6) 0.005(7) 0.036(7)
C23 0.052(8) 0.039(7) 0.053(9) 0.007(7) 0.008(7) 0.021(6)
C24 0.054(8) 0.052(8) 0.053(9) 0.016(7) 0.005(7) 0.009(7)
C25 0.055(8) 0.041(7) 0.050(8) 0.005(6) 0.009(7) 0.020(7)
C26 0.049(8) 0.024(6) 0.054(8) 0.001(6) 0.011(7) 0.002(6)
C27 0.044(7) 0.040(7) 0.047(8) 0.014(6) 0.009(6) 0.016(6)
C28 0.048(8) 0.044(7) 0.062(9) 0.021(7) 0.028(7) 0.029(6)
C29 0.052(8) 0.034(6) 0.040(7) 0.007(6) 0.021(6) 0.016(6)
C30 0.047(8) 0.036(7) 0.058(9) 0.007(7) 0.008(7) 0.014(6)
C31 0.052(8) 0.039(7) 0.058(9) 0.008(7) 0.007(7) 0.013(6)
C32 0.053(8) 0.039(7) 0.056(9) 0.007(7) 0.006(7) 0.016(7)
C33 0.041(7) 0.039(7) 0.054(8) 0.005(6) 0.012(7) 0.020(6)
C34 0.042(7) 0.034(6) 0.058(9) 0.014(6) 0.019(7) 0.021(6)
C35 0.055(8) 0.037(7) 0.059(10) -0.006(7) 0.009(7) 0.018(6)
C36 0.090(11) 0.039(8) 0.057(10) 0.006(7) 0.003(9) 0.018(8)
C37 0.110(14) 0.085(13) 0.063(12) 0.006(10) -0.009(10) 0.033(11)
C38 0.122(15) 0.046(9) 0.074(13) -0.009(8) -0.008(11) 0.022(9)
C39 0.100(13) 0.035(8) 0.085(13) 0.015(8) 0.015(10) 0.009(8)
C40 0.067(9) 0.043(8) 0.064(10) 0.012(7) 0.012(8) 0.032(7)
C41 0.049(8) 0.033(7) 0.068(10) 0.011(7) 0.016(7) 0.026(6)
C42 0.053(8) 0.047(7) 0.059(9) 0.018(7) 0.020(7) 0.023(6)
C43 0.059(8) 0.033(7) 0.068(10) 0.013(7) 0.012(7) 0.020(6)
C44 0.071(9) 0.046(7) 0.046(8) 0.003(6) 0.016(7) 0.028(7)
C45 0.060(8) 0.039(7) 0.050(9) 0.007(6) 0.015(7) 0.018(6)
C46 0.055(8) 0.045(7) 0.067(10) 0.015(7) 0.012(7) 0.022(7)
C47 0.057(8) 0.047(8) 0.059(9) 0.009(7) 0.018(7) 0.021(7)
C48 0.059(9) 0.043(8) 0.071(10) 0.015(7) 0.030(8) 0.019(7)
C49 0.076(11) 0.044(8) 0.087(12) 0.003(8) 0.027(9) 0.024(8)
C50 0.082(12) 0.043(9) 0.15(2) 0.014(10) 0.045(13) 0.018(8)
C51 0.072(11) 0.039(8) 0.151(19) 0.028(10) 0.033(11) 0.025(8)
C52 0.106(12) 0.052(9) 0.151(15) 0.017(10) 0.044(11) 0.026(9)
C53 0.065(10) 0.064(10) 0.096(13) 0.010(9) 0.032(9) 0.031(8)
C54 0.066(9) 0.036(7) 0.062(9) 0.014(7) 0.025(7) 0.029(7)
C55 0.061(9) 0.045(8) 0.062(10) 0.008(7) 0.018(7) 0.017(7)
C56 0.071(10) 0.049(8) 0.065(10) 0.020(7) 0.026(8) 0.024(7)
C57 0.070(10) 0.049(8) 0.057(9) 0.012(7) 0.029(8) 0.028(7)
C58 0.071(10) 0.065(10) 0.089(13) 0.027(9) 0.033(9) 0.029(8)
C59 0.078(10) 0.043(8) 0.076(11) 0.013(8) 0.024(9) 0.028(7)
C120 0.063(9) 0.037(7) 0.056(9) 0.018(6) 0.020(7) 0.035(6)
C60 0.047(8) 0.060(9) 0.065(10) 0.020(8) 0.021(7) 0.030(7)
C61 0.056(9) 0.049(8) 0.089(13) 0.021(8) 0.020(8) 0.026(7)
C62 0.066(9) 0.048(9) 0.097(13) 0.029(9) 0.042(9) 0.035(7)
C63 0.073(10) 0.048(9) 0.088(13) 0.023(9) 0.035(9) 0.046(8)
C64 0.060(9) 0.050(8) 0.102(14) 0.024(9) 0.032(9) 0.031(7)
C65 0.053(8) 0.028(7) 0.082(11) 0.019(7) 0.031(8) 0.020(6)
C66 0.053(9) 0.045(8) 0.094(13) 0.019(9) 0.031(9) 0.020(7)
C67 0.074(11) 0.066(11) 0.095(15) 0.019(11) 0.038(10) 0.001(9)
C68 0.103(15) 0.065(11) 0.095(15) -0.002(11) 0.028(12) 0.006(10)
C69 0.066(11) 0.106(15) 0.090(14) 0.014(13) 0.020(10) 0.035(11)
C70 0.068(10) 0.058(10) 0.090(14) 0.015(10) 0.013(10) 0.029(8)
C71 0.052(8) 0.046(8) 0.076(11) 0.029(8) 0.022(8) 0.021(7)
C72 0.086(12) 0.061(9) 0.081(12) 0.029(9) 0.036(10) 0.036(9)
C73 0.080(12) 0.071(11) 0.100(15) 0.042(11) 0.054(11) 0.046(10)
C74 0.072(11) 0.073(11) 0.093(14) 0.042(11) 0.024(11) 0.027(10)
C75 0.057(9) 0.059(9) 0.098(13) 0.030(10) 0.026(9) 0.017(8)
C76 0.054(9) 0.054(9) 0.089(12) 0.030(9) 0.034(9) 0.031(8)
C77 0.044(8) 0.055(9) 0.094(12) 0.041(9) 0.021(8) 0.022(7)
C78 0.063(10) 0.046(9) 0.105(14) 0.024(9) 0.020(10) 0.015(8)
C79 0.078(12) 0.044(8) 0.098(14) 0.017(9) 0.016(10) 0.016(8)
C80 0.072(11) 0.057(9) 0.084(12) 0.036(9) 0.037(9) 0.045(9)
C81 0.062(9) 0.036(8) 0.101(13) 0.025(9) 0.015(9) 0.020(8)
C82 0.048(8) 0.056(9) 0.095(12) 0.029(9) 0.031(8) 0.030(7)
C83 0.063(9) 0.048(8) 0.066(10) 0.012(7) 0.024(8) 0.010(7)
C84 0.072(10) 0.052(8) 0.052(9) 0.015(7) 0.019(8) 0.028(8)
C85 0.044(7) 0.044(7) 0.060(9) 0.011(7) 0.012(7) 0.011(6)
C86 0.034(7) 0.044(7) 0.058(9) 0.015(6) 0.005(6) 0.005(6)
C87 0.039(7) 0.037(7) 0.076(10) 0.017(7) 0.008(7) 0.013(6)
C88 0.052(8) 0.033(7) 0.072(10) 0.019(7) 0.016(7) 0.011(6)
C89 0.046(8) 0.045(7) 0.072(10) 0.022(7) 0.022(7) 0.016(6)
C90 0.043(7) 0.049(8) 0.078(11) 0.028(8) 0.012(7) 0.014(6)
C91 0.049(8) 0.043(7) 0.089(11) 0.037(8) 0.019(8) 0.028(6)
C92 0.049(8) 0.033(6) 0.062(9) 0.007(6) 0.019(7) 0.019(6)
C93 0.052(8) 0.042(7) 0.070(10) 0.017(7) 0.012(7) 0.020(6)
C94 0.063(9) 0.054(8) 0.064(9) 0.024(7) 0.022(8) 0.021(7)
C95 0.103(13) 0.064(10) 0.079(11) 0.022(9) 0.035(10) 0.037(9)
C96 0.16(2) 0.094(12) 0.109(16) 0.049(12) 0.072(15) 0.053(14)
C97 0.18(2) 0.073(11) 0.152(19) 0.067(12) 0.097(19) 0.034(14)
C98 0.142(19) 0.052(10) 0.137(17) 0.034(11) 0.046(16) 0.011(11)
C99 0.072(10) 0.047(8) 0.090(12) 0.028(7) 0.020(9) 0.023(7)
C100 0.056(8) 0.034(7) 0.068(10) 0.006(7) 0.011(7) 0.020(6)
C101 0.057(8) 0.038(7) 0.061(9) 0.012(7) 0.013(7) 0.020(6)
C102 0.080(10) 0.051(8) 0.059(10) 0.014(7) 0.021(8) 0.031(8)
C103 0.067(9) 0.058(9) 0.058(10) 0.025(8) 0.005(8) 0.015(8)
C104 0.049(8) 0.037(7) 0.073(10) 0.019(7) 0.010(7) 0.023(6)
C105 0.065(9) 0.044(7) 0.067(10) 0.015(7) 0.027(8) 0.031(7)
C106 0.050(8) 0.045(7) 0.056(9) 0.014(7) 0.006(7) 0.018(6)
C107 0.059(9) 0.039(7) 0.070(10) 0.021(7) 0.018(7) 0.025(7)
C108 0.056(9) 0.050(9) 0.099(13) 0.028(9) 0.018(9) 0.028(7)
C109 0.076(11) 0.046(9) 0.120(16) 0.010(9) 0.013(11) 0.027(8)
C110 0.075(12) 0.054(10) 0.15(2) 0.017(11) 0.019(12) 0.019(9)
C111 0.074(11) 0.061(10) 0.114(15) 0.030(10) 0.018(10) 0.034(9)
C112 0.087(13) 0.053(10) 0.16(2) 0.027(12) 0.003(13) 0.022(9)
C113 0.069(11) 0.042(8) 0.16(2) -0.008(10) 0.001(12) 0.021(8)
C114 0.069(10) 0.050(8) 0.052(9) 0.023(7) 0.011(7) 0.029(7)
C115 0.061(9) 0.052(8) 0.048(8) 0.019(7) 0.008(7) 0.023(7)
C116 0.071(10) 0.061(9) 0.051(9) 0.012(7) 0.016(8) 0.016(8)
C117 0.056(9) 0.065(9) 0.052(9) 0.012(7) 0.005(7) 0.028(8)
C118 0.060(9) 0.095(12) 0.072(11) 0.019(10) 0.009(8) 0.034(9)
C119 0.070(10) 0.043(7) 0.064(10) 0.008(7) 0.012(8) 0.018(7)
Cl1 0.133(4) 0.078(3) 0.101(4) 0.031(3) 0.014(3) 0.045(3)
Cl2A 0.142(6) 0.075(4) 0.116(6) 0.007(4) 0.064(5) 0.024(4)
O1 0.198(12) 0.083(8) 0.091(9) 0.023(7) 0.040(9) 0.031(8)
O2 0.238(16) 0.124(12) 0.131(13) 0.026(10) 0.027(12) 0.057(11)
O3 0.096(10) 0.065(9) 0.073(10) 0.002(8) -0.021(8) 0.012(8)
O4 0.128(15) 0.090(13) 0.044(11) 0.011(10) 0.023(11) -0.013(12)
O6 0.074(12) 0.150(17) 0.090(15) -0.038(13) -0.015(11) 0.058(12)
O7 0.184(13) 0.222(14) 0.171(13) 0.088(11) 0.053(11) 0.109(11)
C121 0.20(3) 0.112(18) 0.14(2) 0.020(17) 0.02(2) 0.094(19)
C122 0.127(19) 0.095(15) 0.101(17) 0.004(13) 0.004(14) 0.044(14)
C123 0.101(16) 0.081(13) 0.107(17) -0.011(12) 0.009(13) 0.021(12)
C124 0.094(15) 0.105(17) 0.15(2) 0.010(16) -0.006(15) 0.038(14)
C125 0.13(2) 0.107(18) 0.12(2) 0.041(16) 0.004(17) 0.031(16)
C126 0.13(2) 0.116(18) 0.097(17) 0.038(15) 0.018(15) -0.004(15)
C127 0.118(18) 0.112(17) 0.13(2) 0.048(17) 0.029(15) 0.020(14)
C128 0.14(3) 0.15(3) 0.04(2) 0.04(2) 0.04(2) 0.02(3)
C129 0.113(14) 0.101(15) 0.085(16) 0.013(10) 0.010(10) 0.012(10)
C130 0.122(14) 0.14(2) 0.08(2) 0.022(16) 0.022(17) 0.035(16)
C131 0.13(2) 0.13(2) 0.10(2) 0.030(17) 0.023(18) 0.038(17)
C132 0.13(2) 0.12(2) 0.09(2) 0.039(18) 0.012(18) 0.018(17)
C133 0.12(2) 0.11(2) 0.061(19) 0.033(17) -0.008(16) 0.031(17)
C134 0.12(2) 0.12(2) 0.064(19) 0.036(17) -0.002(17) 0.037(17)
C135 0.18(2) 0.123(18) 0.125(19) 0.003(17) 0.030(18) 0.035(18)
C136 0.177(17) 0.098(12) 0.122(14) 0.016(11) 0.044(14) 0.021(13)
C137 0.177(18) 0.095(12) 0.125(15) 0.017(11) 0.050(14) 0.025(13)
C138 0.176(18) 0.096(12) 0.124(15) 0.015(12) 0.054(14) 0.029(13)
C139 0.180(18) 0.097(12) 0.121(15) 0.014(12) 0.054(14) 0.026(13)
C140 0.184(18) 0.104(12) 0.122(15) 0.011(12) 0.048(14) 0.018(13)
C141 0.182(18) 0.105(12) 0.123(15) 0.011(12) 0.044(14) 0.017(13)
Cl2B 0.16(2) 0.120(18) 0.106(19) -0.035(15) 0.031(17) 0.035(17)

loop_
_atom_type_symbol
_atom_type_description
_atom_type_scat_dispersion_real
_atom_type_scat_dispersion_imag
_atom_type_scat_source
C C 0.0033 0.0016 'International Tables Vol C Tables 4.2.6.8 and 6.1.1.4'
H H 0.0000 0.0000 'International Tables Vol C Tables 4.2.6.8 and 6.1.1.4'
B B 0.0013 0.0007 'International Tables Vol C Tables 4.2.6.8 and 6.1.1.4'
Cl Cl 0.1484 0.1585 'International Tables Vol C Tables 4.2.6.8 and 6.1.1.4'
F F 0.0171 0.0103 'International Tables Vol C Tables 4.2.6.8 and 6.1.1.4'
Ir Ir -1.4442 7.9887 'International Tables Vol C Tables 4.2.6.8 and 6.1.1.4'
N N 0.0061 0.0033 'International Tables Vol C Tables 4.2.6.8 and 6.1.1.4'
O O 0.0106 0.0060 'International Tables Vol C Tables 4.2.6.8 and 6.1.1.4'

loop_
_geom_angle_atom_site_label_1
_geom_angle_atom_site_label_2
_geom_angle_atom_site_label_3
_geom_angle
_geom_angle_site_symmetry_1
_geom_angle_site_symmetry_3
_geom_angle_publ_flag
N1 Ir1 N3 97.3(4) . . ?
N1 Ir1 N4 88.4(4) . . ?
N2 Ir1 N1 173.6(4) . . ?
N2 Ir1 N3 88.4(4) . . ?
N2 Ir1 N4 95.7(4) . . ?
N3 Ir1 N4 77.6(4) . . ?
C1 Ir1 N1 80.3(5) . . ?
C1 Ir1 N2 94.1(5) . . ?
C1 Ir1 N3 176.0(4) . . ?
C1 Ir1 N4 99.0(5) . . ?
C12 Ir1 N1 95.9(4) . . ?
C12 Ir1 N2 80.3(5) . . ?
C12 Ir1 N3 97.8(5) . . ?
C12 Ir1 N4 174.1(4) . . ?
C12 Ir1 C1 85.7(5) . . ?
N9 Ir2 N10 174.4(4) . . ?
N9 Ir2 N11 97.2(5) . . ?
N9 Ir2 N12 90.2(5) . . ?
N10 Ir2 N11 86.6(5) . . ?
N10 Ir2 N12 94.6(5) . . ?
N12 Ir2 N11 76.9(4) . . ?
C60 Ir2 N9 80.2(6) . . ?
C60 Ir2 N10 96.5(5) . . ?
C60 Ir2 N11 172.3(5) . . ?
C60 Ir2 N12 95.9(4) . . ?
C60 Ir2 C71 88.4(5) . . ?
C71 Ir2 N9 94.2(6) . . ?
C71 Ir2 N10 81.2(6) . . ?
C71 Ir2 N11 99.0(4) . . ?
C71 Ir2 N12 174.4(5) . . ?
F1 B1 F2 113.3(13) . . ?
F1 B1 N7 110.2(12) . . ?
F1 B1 N8 111.2(15) . . ?
F2 B1 N7 107.3(15) . . ?
F2 B1 N8 110.1(12) . . ?
N8 B1 N7 104.4(11) . . ?
F3 B2 F4 109.7(14) . . ?
F3 B2 N15 110.3(12) . . ?
F3 B2 N16 111.7(15) . . ?
F4 B2 N15 110.5(15) . . ?
F4 B2 N16 109.5(12) . . ?
N15 B2 N16 105.1(12) . . ?
C7 N1 Ir1 115.5(8) . . ?
C11 N1 Ir1 124.4(10) . . ?
C11 N1 C7 120.1(11) . . ?
C18 N2 Ir1 115.4(8) . . ?
C22 N2 Ir1 124.3(9) . . ?
C22 N2 C18 120.3(11) . . ?
C23 N3 Ir1 126.1(9) . . ?
C23 N3 C27 117.6(12) . . ?
C27 N3 Ir1 116.2(9) . . ?
C28 N4 Ir1 112.3(9) . . ?
C32 N4 Ir1 127.9(10) . . ?
C32 N4 C28 119.8(12) . . ?
C34 N5 C35 129.8(11) . . ?
C41 N5 C34 103.6(11) . . ?
C41 N5 C35 125.2(11) . . ?
C41 N6 C33 104.6(11) . . ?
C48 N7 B1 126.1(11) . . ?
C51 N7 B1 124.6(12) . . ?
C51 N7 C48 109.2(12) . . ?
C54 N8 B1 126.6(11) . . ?
C57 N8 B1 125.2(12) . . ?
C57 N8 C54 108.1(11) . . ?
C66 N9 Ir2 115.5(11) . . ?
C70 N9 Ir2 125.1(10) . . ?
C70 N9 C66 119.4(15) . . ?
C77 N10 Ir2 113.7(11) . . ?
C81 N10 Ir2 125.2(11) . . ?
C81 N10 C77 121.1(15) . . ?
C82 N11 Ir2 125.7(9) . . ?
C82 N11 C86 119.0(11) . . ?
C86 N11 Ir2 115.1(8) . . ?
C87 N12 Ir2 116.7(8) . . ?
C91 N12 Ir2 126.8(8) . . ?
C91 N12 C87 116.2(11) . . ?
C92 N13 C94 129.0(11) . . ?
C92 N13 C100 107.3(9) . . ?
C100 N13 C94 122.5(11) . . ?
C100 N14 C93 103.3(10) . . ?
C108 N15 B2 126.2(11) . . ?
C111 N15 B2 125.8(12) . . ?
C111 N15 C108 108.0(12) . . ?
C114 N16 B2 125.8(13) . . ?
C117 N16 B2 127.3(13) . . ?
C117 N16 C114 106.9(12) . . ?
C2 C1 Ir1 128.7(9) . . ?
C2 C1 C6 117.3(13) . . ?
C6 C1 Ir1 113.8(10) . . ?
C1 C2 C0AA 121.9(12) . . ?
C4 C0AA C2 119.4(14) . . ?
C0AA C4 C5 120.1(15) . . ?
C4 C5 C6 120.5(12) . . ?
C1 C6 C7 117.0(12) . . ?
C5 C6 C1 120.8(13) . . ?
C5 C6 C7 122.2(11) . . ?
N1 C7 C6 113.3(10) . . ?
C8 C7 N1 118.8(14) . . ?
C8 C7 C6 127.8(15) . . ?
C7 C8 C9 119.3(15) . . ?
C10 C9 C8 120.5(13) . . ?
C9 C10 C11 118.6(15) . . ?
N1 C11 C10 122.6(15) . . ?
C13 C12 Ir1 128.2(10) . . ?
C13 C12 C17 116.6(12) . . ?
C17 C12 Ir1 115.1(9) . . ?
C14 C13 C12 119.8(12) . . ?
C15 C14 C13 122.3(13) . . ?
C14 C15 C16 119.3(14) . . ?
C15 C16 C17 119.8(13) . . ?
C12 C17 C18 114.6(12) . . ?
C16 C17 C12 122.2(12) . . ?
C16 C17 C18 123.2(12) . . ?
N2 C18 C17 114.5(11) . . ?
N2 C18 C19 119.2(12) . . ?
C19 C18 C17 126.2(14) . . ?
C20 C19 C18 120.0(14) . . ?
C21 C20 C19 119.9(12) . . ?
C20 C21 C22 119.8(13) . . ?
N2 C22 C21 120.7(13) . . ?
N3 C23 C24 122.0(13) . . ?
C25 C24 C23 120.9(14) . . ?
C24 C25 C26 118.7(14) . . ?
C25 C26 C34 128.2(12) . . ?
C27 C26 C25 117.5(12) . . ?
C27 C26 C34 114.3(12) . . ?
N3 C27 C28 114.1(12) . . ?
C26 C27 N3 123.3(12) . . ?
C26 C27 C28 122.6(12) . . ?
N4 C28 C27 119.5(11) . . ?
N4 C28 C29 119.8(13) . . ?
C29 C28 C27 120.7(13) . . ?
C30 C29 C28 118.4(12) . . ?
C30 C29 C33 126.1(12) . . ?
C33 C29 C28 115.5(13) . . ?
C31 C30 C29 118.9(13) . . ?
C30 C31 C32 119.8(14) . . ?
N4 C32 C31 123.2(14) . . ?
C29 C33 N6 126.1(12) . . ?
C34 C33 N6 110.3(12) . . ?
C34 C33 C29 123.6(12) . . ?
N5 C34 C26 130.2(12) . . ?
C33 C34 N5 106.6(11) . . ?
C33 C34 C26 123.2(12) . . ?
C36 C35 N5 120.2(11) . . ?
C36 C35 C40 123.8(14) . . ?
C40 C35 N5 116.0(13) . . ?
C35 C36 C37 116.6(13) . . ?
C38 C37 C36 120.4(16) . . ?
C39 C38 C37 121.3(16) . . ?
C38 C39 C40 119.3(13) . . ?
C39 C40 C35 118.5(14) . . ?
N5 C41 C42 120.9(13) . . ?
N6 C41 N5 114.9(11) . . ?
N6 C41 C42 124.2(13) . . ?
C43 C42 C41 124.7(13) . . ?
C43 C42 C47 119.1(13) . . ?
C47 C42 C41 116.2(13) . . ?
C44 C43 C42 121.9(13) . . ?
C43 C44 C45 119.2(14) . . ?
C44 C45 C46 120.0(13) . . ?
C44 C45 C120 122.5(13) . . ?
C46 C45 C120 117.5(12) . . ?
C47 C46 C45 120.2(14) . . ?
C46 C47 C42 119.6(14) . . ?
N7 C48 C49 108.0(11) . . ?
C120 C48 N7 119.9(12) . . ?
C120 C48 C49 132.1(13) . . ?
C48 C49 C53 129.1(13) . . ?
C50 C49 C48 105.4(14) . . ?
C50 C49 C53 125.6(15) . . ?
C49 C50 C51 110.2(14) . . ?
N7 C51 C50 107.1(13) . . ?
N7 C51 C52 125.0(15) . . ?
C50 C51 C52 127.2(14) . . ?
N8 C54 C55 107.0(11) . . ?
C120 C54 N8 120.2(11) . . ?
C120 C54 C55 132.8(12) . . ?
C54 C55 C59 128.3(13) . . ?
C56 C55 C54 107.7(12) . . ?
C56 C55 C59 124.0(12) . . ?
C55 C56 C57 106.9(12) . . ?
N8 C57 C56 110.3(12) . . ?
N8 C57 C58 122.4(12) . . ?
C56 C57 C58 127.2(13) . . ?
C48 C120 C45 118.0(12) . . ?
C54 C120 C45 119.8(11) . . ?
C54 C120 C48 122.2(12) . . ?
C61 C60 Ir2 127.7(12) . . ?
C61 C60 C65 117.6(12) . . ?
C65 C60 Ir2 114.6(11) . . ?
C60 C61 C62 123.7(16) . . ?
C63 C62 C61 117.2(16) . . ?
C64 C63 C62 120.2(14) . . ?
C63 C64 C65 121.6(16) . . ?
C60 C65 C64 119.6(15) . . ?
C60 C65 C66 114.4(11) . . ?
C64 C65 C66 125.9(15) . . ?
N9 C66 C65 115.0(14) . . ?
N9 C66 C67 118.8(16) . . ?
C67 C66 C65 126.3(13) . . ?
C68 C67 C66 123.3(16) . . ?
C67 C68 C69 116.8(19) . . ?
C70 C69 C68 117.8(19) . . ?
N9 C70 C69 124.0(16) . . ?
C72 C71 Ir2 130.3(13) . . ?
C76 C71 Ir2 113.2(11) . . ?
C76 C71 C72 116.6(14) . . ?
C73 C72 C71 119.9(18) . . ?
C74 C73 C72 123.2(18) . . ?
C73 C74 C75 119.6(17) . . ?
C74 C75 C76 116.6(17) . . ?
C71 C76 C75 124.0(15) . . ?
C71 C76 C77 117.8(13) . . ?
C75 C76 C77 118.2(16) . . ?
N10 C77 C76 114.0(15) . . ?
C78 C77 N10 117.0(15) . . ?
C78 C77 C76 129.0(14) . . ?
C77 C78 C79 122.2(16) . . ?
C80 C79 C78 117.1(17) . . ?
C81 C80 C79 120.3(16) . . ?
N10 C81 C80 122.3(15) . . ?
N11 C82 C83 120.3(13) . . ?
C84 C83 C82 121.7(13) . . ?
C83 C84 C85 119.2(12) . . ?
C84 C85 C86 117.1(12) . . ?
C84 C85 C92 127.3(12) . . ?
C86 C85 C92 115.6(11) . . ?
N11 C86 C85 122.6(11) . . ?
N11 C86 C87 115.8(10) . . ?
C85 C86 C87 121.5(11) . . ?
N12 C87 C86 115.0(11) . . ?
N12 C87 C88 125.4(11) . . ?
C88 C87 C86 119.6(10) . . ?
C87 C88 C89 117.8(11) . . ?
C87 C88 C93 118.5(11) . . ?
C93 C88 C89 123.7(13) . . ?
C90 C89 C88 116.7(12) . . ?
C89 C90 C91 120.8(11) . . ?
N12 C91 C90 123.1(11) . . ?
N13 C92 C85 132.9(11) . . ?
C93 C92 N13 104.2(11) . . ?
C93 C92 C85 122.7(11) . . ?
N14 C93 C88 125.2(12) . . ?
C92 C93 N14 112.7(10) . . ?
C92 C93 C88 122.0(12) . . ?
C95 C94 N13 118.8(15) . . ?
C95 C94 C99 122.9(13) . . ?
C99 C94 N13 118.2(13) . . ?
C94 C95 C96 117.9(18) . . ?
C97 C96 C95 120(2) . . ?
C96 C97 C98 120.7(17) . . ?
C99 C98 C97 120(2) . . ?
C98 C99 C94 118.2(18) . . ?
N13 C100 C101 125.7(11) . . ?
N14 C100 N13 112.4(11) . . ?
N14 C100 C101 121.9(12) . . ?
C102 C101 C100 121.2(13) . . ?
C106 C101 C100 119.0(12) . . ?
C106 C101 C102 119.7(12) . . ?
C103 C102 C101 120.0(14) . . ?
C102 C103 C104 119.7(13) . . ?
C103 C104 C107 119.1(12) . . ?
C105 C104 C103 118.5(12) . . ?
C105 C104 C107 122.4(14) . . ?
C104 C105 C106 122.9(14) . . ?
C105 C106 C101 119.1(13) . . ?
C108 C107 C104 118.8(13) . . ?
C108 C107 C114 120.9(12) . . ?
C114 C107 C104 120.2(11) . . ?
N15 C108 C109 108.7(12) . . ?
C107 C108 N15 119.9(13) . . ?
C107 C108 C109 130.7(14) . . ?
C108 C109 C113 129.6(13) . . ?
C110 C109 C108 104.6(15) . . ?
C110 C109 C113 125.8(16) . . ?
C109 C110 C111 109.3(15) . . ?
N15 C111 C110 109.3(14) . . ?
N15 C111 C112 123.3(15) . . ?
C110 C111 C112 127.3(15) . . ?
N16 C114 C107 120.6(12) . . ?
N16 C114 C115 109.3(12) . . ?
C107 C114 C115 130.0(13) . . ?
C114 C115 C119 129.5(13) . . ?
C116 C115 C114 104.7(12) . . ?
C116 C115 C119 125.7(13) . . ?
C115 C116 C117 109.2(13) . . ?
N16 C117 C116 109.8(13) . . ?
N16 C117 C118 121.3(14) . . ?
C116 C117 C118 128.8(15) . . ?
O4 O3 O1 123.2(9) . . ?
C123 C122 C121 120(2) . . ?
C127 C122 C121 120(2) . . ?
C127 C122 C123 121(2) . . ?
C122 C123 C124 119(2) . . ?
C125 C124 C123 121(2) . . ?
C126 C125 C124 118(2) . . ?
C125 C126 C127 123(2) . . ?
C122 C127 C126 119(2) . . ?
C130 C129 C134 120.0 . . ?
C129 C130 C131 120.0 . . ?
C132 C131 C130 120.0 . . ?
C131 C132 C133 120.0 . . ?
C132 C133 C134 120.0 . . ?
C128 C134 C129 119.6(9) . . ?
C128 C134 C133 119.9(9) . . ?
C133 C134 C129 120.0 . . ?
C135 C136 C137 131(3) . . ?
C135 C136 C141 109(3) . . ?
C137 C136 C141 120.0 . . ?
C136 C137 C138 120.0 . . ?
C139 C138 C137 120.0 . . ?
C138 C139 C140 120.0 . . ?
C139 C140 C141 120.0 . . ?
C140 C141 C136 120.0 . . ?

loop_
_geom_bond_atom_site_label_1
_geom_bond_atom_site_label_2
_geom_bond_distance
_geom_bond_site_symmetry_2
_geom_bond_publ_flag
Ir1 N1 2.051(9) . ?
Ir1 N2 2.042(10) . ?
Ir1 N3 2.133(11) . ?
Ir1 N4 2.167(11) . ?
Ir1 C1 2.013(14) . ?
Ir1 C12 2.007(13) . ?
Ir2 N9 2.019(15) . ?
Ir2 N10 2.051(14) . ?
Ir2 N11 2.153(10) . ?
Ir2 N12 2.129(11) . ?
Ir2 C60 2.012(13) . ?
Ir2 C71 2.017(14) . ?
B1 F1 1.35(2) . ?
B1 F2 1.36(2) . ?
B1 N7 1.58(2) . ?
B1 N8 1.558(17) . ?
B2 F3 1.345(19) . ?
B2 F4 1.39(2) . ?
B2 N15 1.54(2) . ?
B2 N16 1.55(2) . ?
N1 C7 1.385(18) . ?
N1 C11 1.332(18) . ?
N2 C18 1.370(18) . ?
N2 C22 1.349(16) . ?
N3 C23 1.321(17) . ?
N3 C27 1.390(16) . ?
N4 C28 1.386(17) . ?
N4 C32 1.267(17) . ?
N5 C34 1.412(16) . ?
N5 C35 1.481(18) . ?
N5 C41 1.397(17) . ?
N6 C33 1.424(16) . ?
N6 C41 1.261(18) . ?
N7 C48 1.394(17) . ?
N7 C51 1.361(18) . ?
N8 C54 1.397(16) . ?
N8 C57 1.341(17) . ?
N9 C66 1.369(17) . ?
N9 C70 1.33(2) . ?
N10 C77 1.395(17) . ?
N10 C81 1.32(2) . ?
N11 C82 1.327(16) . ?
N11 C86 1.358(16) . ?
N12 C87 1.350(16) . ?
N12 C91 1.329(16) . ?
N13 C92 1.387(15) . ?
N13 C94 1.453(15) . ?
N13 C100 1.389(17) . ?
N14 C93 1.393(17) . ?
N14 C100 1.338(15) . ?
N15 C108 1.405(17) . ?
N15 C111 1.313(19) . ?
N16 C114 1.391(17) . ?
N16 C117 1.349(18) . ?
C1 C2 1.370(18) . ?
C1 C6 1.409(16) . ?
C2 C0AA 1.41(2) . ?
C0AA C4 1.365(19) . ?
C4 C5 1.37(2) . ?
C5 C6 1.38(2) . ?
C6 C7 1.43(2) . ?
C7 C8 1.383(17) . ?
C8 C9 1.41(2) . ?
C9 C10 1.34(2) . ?
C10 C11 1.381(18) . ?
C12 C13 1.405(17) . ?
C12 C17 1.406(17) . ?
C13 C14 1.399(19) . ?
C14 C15 1.352(19) . ?
C15 C16 1.38(2) . ?
C16 C17 1.389(19) . ?
C17 C18 1.457(18) . ?
C18 C19 1.407(17) . ?
C19 C20 1.38(2) . ?
C20 C21 1.35(2) . ?
C21 C22 1.407(17) . ?
C23 C24 1.40(2) . ?
C24 C25 1.358(19) . ?
C25 C26 1.419(19) . ?
C26 C27 1.383(18) . ?
C26 C34 1.441(17) . ?
C27 C28 1.444(19) . ?
C28 C29 1.408(17) . ?
C29 C30 1.396(19) . ?
C29 C33 1.403(18) . ?
C30 C31 1.352(19) . ?
C31 C32 1.390(18) . ?
C33 C34 1.343(18) . ?
C35 C36 1.32(2) . ?
C35 C40 1.400(18) . ?
C36 C37 1.41(2) . ?
C37 C38 1.38(2) . ?
C38 C39 1.34(2) . ?
C39 C40 1.37(2) . ?
C41 C42 1.497(18) . ?
C42 C43 1.38(2) . ?
C42 C47 1.408(19) . ?
C43 C44 1.375(18) . ?
C44 C45 1.387(19) . ?
C45 C46 1.40(2) . ?
C45 C120 1.498(18) . ?
C46 C47 1.380(19) . ?
C48 C49 1.43(2) . ?
C48 C120 1.386(18) . ?
C49 C50 1.38(2) . ?
C49 C53 1.49(2) . ?
C50 C51 1.41(2) . ?
C51 C52 1.47(2) . ?
C54 C55 1.420(18) . ?
C54 C120 1.375(18) . ?
C55 C56 1.378(19) . ?
C55 C59 1.514(19) . ?
C56 C57 1.397(19) . ?
C57 C58 1.52(2) . ?
C60 C61 1.37(2) . ?
C60 C65 1.40(2) . ?
C61 C62 1.418(18) . ?
C62 C63 1.40(2) . ?
C63 C64 1.36(2) . ?
C64 C65 1.411(18) . ?
C65 C66 1.44(2) . ?
C66 C67 1.38(2) . ?
C67 C68 1.36(3) . ?
C68 C69 1.44(2) . ?
C69 C70 1.37(3) . ?
C71 C72 1.40(2) . ?
C71 C76 1.39(2) . ?
C72 C73 1.39(2) . ?
C73 C74 1.34(3) . ?
C74 C75 1.41(2) . ?
C75 C76 1.42(2) . ?
C76 C77 1.43(2) . ?
C77 C78 1.38(2) . ?
C78 C79 1.40(2) . ?
C79 C80 1.38(2) . ?
C80 C81 1.36(2) . ?
C82 C83 1.407(19) . ?
C83 C84 1.34(2) . ?
C84 C85 1.400(18) . ?
C85 C86 1.408(17) . ?
C85 C92 1.427(18) . ?
C86 C87 1.501(17) . ?
C87 C88 1.364(18) . ?
C88 C89 1.433(17) . ?
C88 C93 1.425(17) . ?
C89 C90 1.368(17) . ?
C90 C91 1.394(18) . ?
C92 C93 1.386(17) . ?
C94 C95 1.35(2) . ?
C94 C99 1.39(2) . ?
C95 C96 1.42(2) . ?
C96 C97 1.36(3) . ?
C97 C98 1.38(3) . ?
C98 C99 1.37(2) . ?
C100 C101 1.461(18) . ?
C101 C102 1.416(19) . ?
C101 C106 1.391(19) . ?
C102 C103 1.38(2) . ?
C103 C104 1.44(2) . ?
C104 C105 1.353(19) . ?
C104 C107 1.487(17) . ?
C105 C106 1.390(18) . ?
C107 C108 1.376(19) . ?
C107 C114 1.404(19) . ?
C108 C109 1.43(2) . ?
C109 C110 1.37(2) . ?
C109 C113 1.49(2) . ?
C110 C111 1.41(2) . ?
C111 C112 1.49(2) . ?
C114 C115 1.43(2) . ?
C115 C116 1.38(2) . ?
C115 C119 1.493(19) . ?
C116 C117 1.38(2) . ?
C117 C118 1.52(2) . ?
O1 O3 3.89(3) . ?
O3 O4 2.91(3) . ?
C121 C122 1.51(3) . ?
C122 C123 1.41(3) . ?
C122 C127 1.36(3) . ?
C123 C124 1.42(3) . ?
C124 C125 1.40(3) . ?
C125 C126 1.37(3) . ?
C126 C127 1.40(3) . ?
C128 C134 1.19(4) . ?
C129 C130 1.3900 . ?
C129 C134 1.3900 . ?
C130 C131 1.3900 . ?
C131 C132 1.3900 . ?
C132 C133 1.3900 . ?
C133 C134 1.3900 . ?
C135 C136 1.22(4) . ?
C136 C137 1.3900 . ?
C136 C141 1.3900 . ?
C137 C138 1.3900 . ?
C138 C139 1.3900 . ?
C139 C140 1.3900 . ?
C140 C141 1.3900 . ?
